data_4504598
loop_
_publ_author_name
'Adams, Christopher J.'
'Angeloni, Alessandro'
'Orpen, A. Guy'
'Podesta, Thomas J.'
'Shore, Benjamin'

_publ_section_title
;
 Crystal Synthesis of Organic&#x2212;Inorganic Hybrid Salts Based on
 Tetrachloroplatinate and -palladate Salts of Organic Cations:&#x2009;
 Formation of Linear, Two-, and Three-Dimensional
 NH&#x00B7;&#x00B7;&#x00B7;Cl Hydrogen Bond Networks
;
_journal_issue 2
_journal_name_full 'Crystal Growth &amp; Design'
_journal_page_first 411
_journal_paper_doi 10.1021/cg050362o
_journal_volume 6
_journal_year 2006
_chemical_formula_sum 'C4 H12 Cl4 N2 Pt'
_chemical_formula_weight 425.05
_chemical_name_systematic
; 
 ? 
;
_space_group_IT_number 64
_symmetry_cell_setting orthorhombic
_symmetry_space_group_name_Hall '-C 2ac 2'
_symmetry_space_group_name_H-M 'C m c a'
_atom_sites_solution_hydrogens geom
_atom_sites_solution_primary direct
_atom_sites_solution_secondary difmap
_audit_creation_method SHELXL-97
_cell_angle_alpha 90.00
_cell_angle_beta 90.00
_cell_angle_gamma 90.00
_cell_formula_units_Z 4
_cell_length_a 12.0729(24)
_cell_length_b 8.6976(28)
_cell_length_c 10.1510(25)
_cell_measurement_reflns_used 71
_cell_measurement_temperature 173(2)
_cell_volume 1065.9(5)
_computing_cell_refinement 'SMART (Siemens, 1995b)'
_computing_data_collection 'SMART (Siemens, 1995b)'
_computing_data_reduction 'SMART (Siemens, 1995b)'
_computing_molecular_graphics 'SHELXTL (Siemens, 1995a)'
_computing_publication_material 'SHELXTL (Siemens, 1995a)'
_computing_structure_refinement 'SHELXL-97 (Sheldrick, 1997)'
_computing_structure_solution 'SHELXS-97 (Sheldrick, 1990)'
_diffrn_ambient_temperature 173(2)
_diffrn_measured_fraction_theta_full 0.998
_diffrn_measured_fraction_theta_max 0.998
_diffrn_measurement_device_type 'Siemens SMART CCD diffractometer'
_diffrn_measurement_method '\w rotation with narrow frames'
_diffrn_radiation_monochromator graphite
_diffrn_radiation_source 'fine-focus sealed tube'
_diffrn_radiation_type MoK\a
_diffrn_radiation_wavelength 0.71073
_diffrn_reflns_av_R_equivalents 0.0316
_diffrn_reflns_av_sigmaI/netI 0.0232
_diffrn_reflns_limit_h_max 15
_diffrn_reflns_limit_h_min -14
_diffrn_reflns_limit_k_max 11
_diffrn_reflns_limit_k_min -9
_diffrn_reflns_limit_l_max 13
_diffrn_reflns_limit_l_min -8
_diffrn_reflns_number 3240
_diffrn_reflns_theta_full 27.50
_diffrn_reflns_theta_max 27.50
_diffrn_reflns_theta_min 3.37
_exptl_absorpt_coefficient_mu 14.112
_exptl_absorpt_correction_T_max 0.261711
_exptl_absorpt_correction_T_min 0.173285
_exptl_absorpt_correction_type multi-scan
_exptl_absorpt_process_details
; 
 G. M. Sheldrick. SADABS: A program for absorption correction with the
Siemens
 SMART system; University of G\"ottingen: Germany, 1996.
 
;
_exptl_crystal_colour orange
_exptl_crystal_density_diffrn 2.649
_exptl_crystal_density_method 'not measured'
_exptl_crystal_description block
_exptl_crystal_F_000 784
_exptl_crystal_size_max 0.4
_exptl_crystal_size_mid 0.3
_exptl_crystal_size_min 0.2
_refine_diff_density_max 1.183
_refine_diff_density_min -0.521
_refine_diff_density_rms 0.132
_refine_ls_extinction_coef 0.00205(12)
_refine_ls_extinction_expression Fc^*^=kFc[1+0.001xFc^2^\l^3^/sin(2\q)]^-1/4^
_refine_ls_extinction_method SHELXL
_refine_ls_goodness_of_fit_ref 0.994
_refine_ls_hydrogen_treatment mixed
_refine_ls_matrix_type full
_refine_ls_number_parameters 30
_refine_ls_number_reflns 646
_refine_ls_number_restraints 0
_refine_ls_restrained_S_all 0.994
_refine_ls_R_factor_all 0.0206
_refine_ls_R_factor_gt 0.0160
_refine_ls_shift/su_max 0.001
_refine_ls_shift/su_mean 0.000
_refine_ls_structure_factor_coef Fsqd
_refine_ls_weighting_details 'calc w=1/[\s^2^(Fo^2^)+(0.0215P)^2^+0.0000P] where P=(Fo^2^+2Fc^2^)/3'
_refine_ls_weighting_scheme calc
_refine_ls_wR_factor_gt 0.0384
_refine_ls_wR_factor_ref 0.0389
_reflns_number_gt 533
_reflns_number_total 646
_reflns_threshold_expression >2sigma(I)
_cod_data_source_file cg050362osi20050725_015150.cif
_cod_data_source_block 5
_cod_original_cell_volume 1065.9(4)
_cod_original_sg_symbol_H-M Cmca
_cod_database_code 4504598

loop_
_symmetry_equiv_pos_as_xyz
'x, y, z'
'-x, -y+1/2, z+1/2'
'-x, y+1/2, -z+1/2'
'x, -y, -z'
'x+1/2, y+1/2, z'
'-x+1/2, -y+1, z+1/2'
'-x+1/2, y+1, -z+1/2'
'x+1/2, -y+1/2, -z'
'-x, -y, -z'
'x, y-1/2, -z-1/2'
'x, -y-1/2, z-1/2'
'-x, y, z'
'-x+1/2, -y+1/2, -z'
'x+1/2, y, -z-1/2'
'x+1/2, -y, z-1/2'
'-x+1/2, y+1/2, z'

loop_
_atom_site_label
_atom_site_type_symbol
_atom_site_fract_x
_atom_site_fract_y
_atom_site_fract_z
_atom_site_U_iso_or_equiv
_atom_site_adp_type
_atom_site_occupancy
_atom_site_symmetry_multiplicity
_atom_site_calc_flag
_atom_site_refinement_flags
Pt1 Pt 0.5000 1.0000 0.5000 0.01562(12) Uani 1 4 d S
Cl1 Cl 0.63350(7) 0.94697(12) 0.65543(9) 0.0239(2) Uani 1 1 d .
N1 N 0.5000 0.6149(5) 0.6000(4) 0.0200(9) Uani 1 2 d S
H1A H 0.5000 0.5565 0.6732 0.024 Uiso 1 2 calc SR
H2A H 0.5000 0.7141 0.6253 0.024 Uiso 1 2 calc SR
C1 C 0.6025(3) 0.5832(5) 0.5234(3) 0.0234(8) Uani 1 1 d .
H1B H 0.6670 0.6017 0.5783 0.028 Uiso 1 1 calc R
H1C H 0.6063 0.6517 0.4482 0.028 Uiso 1 1 calc R

loop_
_atom_site_aniso_label
_atom_site_aniso_U_11
_atom_site_aniso_U_22
_atom_site_aniso_U_33
_atom_site_aniso_U_23
_atom_site_aniso_U_13
_atom_site_aniso_U_12
Pt1 0.01436(14) 0.01838(16) 0.01413(15) -0.00138(11) 0.000 0.000
Cl1 0.0180(4) 0.0352(5) 0.0186(4) 0.0005(4) -0.0028(4) 0.0011(3)
N1 0.023(2) 0.018(2) 0.019(2) -0.0024(18) 0.000 0.000
C1 0.0202(17) 0.028(2) 0.022(2) -0.0006(15) -0.0010(13) -0.0023(15)

loop_
_atom_type_symbol
_atom_type_description
_atom_type_scat_dispersion_real
_atom_type_scat_dispersion_imag
_atom_type_scat_source
C C 0.0033 0.0016 'International Tables Vol C Tables 4.2.6.8 and 6.1.1.4'
H H 0.0000 0.0000 'International Tables Vol C Tables 4.2.6.8 and 6.1.1.4'
N N 0.0061 0.0033 'International Tables Vol C Tables 4.2.6.8 and 6.1.1.4'
Cl Cl 0.1484 0.1585 'International Tables Vol C Tables 4.2.6.8 and 6.1.1.4'
Pt Pt -1.7033 8.3905 'International Tables Vol C Tables 4.2.6.8 and 6.1.1.4'

loop_
_geom_angle_atom_site_label_1
_geom_angle_atom_site_label_2
_geom_angle_atom_site_label_3
_geom_angle
_geom_angle_site_symmetry_1
_geom_angle_site_symmetry_3
Cl1 Pt1 Cl1 88.87(4) . 12_655
Cl1 Pt1 Cl1 180.0 . 9_676
Cl1 Pt1 Cl1 91.13(4) 12_655 9_676
Cl1 Pt1 Cl1 91.13(4) . 4_576
Cl1 Pt1 Cl1 180.0 12_655 4_576
Cl1 Pt1 Cl1 88.87(4) 9_676 4_576
C1 N1 C1 112.6(4) 12_655 .
N1 C1 C1 109.8(3) . 4_566

loop_
_geom_bond_atom_site_label_1
_geom_bond_atom_site_label_2
_geom_bond_distance
_geom_bond_site_symmetry_2
Pt1 Cl1 2.3021(9) .
Pt1 Cl1 2.3021(9) 12_655
Pt1 Cl1 2.3021(9) 9_676
Pt1 Cl1 2.3021(9) 4_576
N1 C1 1.488(4) 12_655
N1 C1 1.488(4) .
C1 C1 1.523(8) 4_566
